data_7711814
loop_
_publ_author_name
'Munasinghe, Hashini N.'
'Imer, Marcos R.'
'Szlag, Regina G.'
'Suescun, Leopoldo'
'Rabuffetti, Federico A.'

_publ_section_title
;
 Reactivity of bi- and monometallic trifluoroacetates towards amorphous
 SiO2
;
_journal_name_full 'Dalton Transactions'
_journal_paper_doi 10.1039/D2DT02822K
_journal_year 2022
_chemical_formula_sum 'C6 F10 K2 Mn O6'
_chemical_formula_weight 491.20
_space_group_crystal_system orthorhombic
_space_group_IT_number 60
_space_group_name_Hall '-P 2n 2ab'
_space_group_name_H-M_alt 'P b c n'
_audit_creation_method SHELXL-2017/1
_audit_update_record
;
2022-07-05 deposited with the CCDC.	2022-11-11 downloaded from the CCDC.
;
_cell_angle_alpha 90
_cell_angle_beta 90
_cell_angle_gamma 90
_cell_formula_units_Z 4
_cell_length_a 12.4013(10)
_cell_length_b 14.4480(12)
_cell_length_c 7.3981(6)
_cell_measurement_reflns_used 4091
_cell_measurement_temperature 100(2)
_cell_measurement_theta_max 24.436
_cell_measurement_theta_min 2.164
_cell_volume 1325.55(19)
_computing_structure_refinement 'SHELXL-2017/1 (Sheldrick, 2017)'
_diffrn_ambient_temperature 100(2)
_diffrn_detector_area_resol_mean 8.3333
_diffrn_measured_fraction_theta_full 1.000
_diffrn_measured_fraction_theta_max 0.999
_diffrn_measurement_device_type 'Bruker X8 Apex'
_diffrn_measurement_method '\w and \j scans'
_diffrn_radiation_type MoK\a
_diffrn_radiation_wavelength 0.71073
_diffrn_reflns_av_R_equivalents 0.1015
_diffrn_reflns_av_unetI/netI 0.0382
_diffrn_reflns_Laue_measured_fraction_full 1.000
_diffrn_reflns_Laue_measured_fraction_max 0.999
_diffrn_reflns_limit_h_max 16
_diffrn_reflns_limit_h_min -16
_diffrn_reflns_limit_k_max 19
_diffrn_reflns_limit_k_min -19
_diffrn_reflns_limit_l_max 9
_diffrn_reflns_limit_l_min -9
_diffrn_reflns_number 34391
_diffrn_reflns_point_group_measured_fraction_full 1.000
_diffrn_reflns_point_group_measured_fraction_max 0.999
_diffrn_reflns_theta_full 25.242
_diffrn_reflns_theta_max 28.364
_diffrn_reflns_theta_min 2.164
_diffrn_source 'Mo sealed source'
_exptl_absorpt_coefficient_mu 1.780
_exptl_absorpt_correction_T_max 0.7457
_exptl_absorpt_correction_T_min 0.6716
_exptl_absorpt_correction_type multi-scan
_exptl_absorpt_process_details
;
 SADABS 2016/2: Krause, L., Herbst-Irmer, R., Sheldrick G.M. & Stalke D.,
 J. Appl. Cryst. 48 (2015) 3-10
;
_exptl_crystal_colour colourless
_exptl_crystal_density_diffrn 2.461
_exptl_crystal_description Block
_exptl_crystal_F_000 948
_exptl_crystal_size_max 0.213
_exptl_crystal_size_mid 0.108
_exptl_crystal_size_min 0.106
_refine_diff_density_max 1.069
_refine_diff_density_min -1.192
_refine_diff_density_rms 0.275
_refine_ls_extinction_coef 0.0077(15)
_refine_ls_extinction_expression Fc^*^=kFc[1+0.001xFc^2^\l^3^/sin(2\q)]^-1/4^
_refine_ls_extinction_method 'SHELXL-2017/1 (Sheldrick 2017)'
_refine_ls_goodness_of_fit_ref 1.270
_refine_ls_hydrogen_treatment undef
_refine_ls_matrix_type full
_refine_ls_number_parameters 178
_refine_ls_number_reflns 1659
_refine_ls_number_restraints 306
_refine_ls_restrained_S_all 1.197
_refine_ls_R_factor_all 0.1168
_refine_ls_R_factor_gt 0.1028
_refine_ls_shift/su_max 0.000
_refine_ls_shift/su_mean 0.000
_refine_ls_structure_factor_coef Fsqd
_refine_ls_weighting_details 'w=1/[\s^2^(Fo^2^)+61.0646P] where P=(Fo^2^+2Fc^2^)/3'
_refine_ls_weighting_scheme calc
_refine_ls_wR_factor_gt 0.2461
_refine_ls_wR_factor_ref 0.2518
_reflns_Friedel_coverage 0.000
_reflns_number_gt 1356
_reflns_number_total 1659
_reflns_threshold_expression 'I > 2\s(I)'
_cod_data_source_file d2dt02822k2.cif
_cod_data_source_block HNM_06_122_3_Pbcn_0m
_cod_database_code 7711814
_shelx_shelxl_version_number 2017/1
_shelx_space_group_comment
;
The symmetry employed for this shelxl refinement is uniquely defined
by the following loop, which should always be used as a source of
symmetry information in preference to the above space-group names.
They are only intended as comments.
;
_shelx_estimated_absorpt_t_min 0.703
_shelx_estimated_absorpt_t_max 0.834

loop_
_space_group_symop_operation_xyz
'x, y, z'
'-x+1/2, -y+1/2, z+1/2'
'-x, y, -z+1/2'
'x+1/2, -y+1/2, -z'
'-x, -y, -z'
'x-1/2, y-1/2, -z-1/2'
'x, -y, z-1/2'
'-x-1/2, y-1/2, z'

loop_
_atom_site_label
_atom_site_type_symbol
_atom_site_fract_x
_atom_site_fract_y
_atom_site_fract_z
_atom_site_U_iso_or_equiv
_atom_site_adp_type
_atom_site_occupancy
_atom_site_site_symmetry_order
_atom_site_calc_flag
_atom_site_refinement_flags_posn
_atom_site_refinement_flags_adp
_atom_site_refinement_flags_occupancy
_atom_site_disorder_assembly
_atom_site_disorder_group
F1 F 0.500000 0.5721(5) 0.750000 0.0134(16) Uani 1 2 d S T P . .
K1 K 0.67987(19) 0.67076(15) 0.6714(3) 0.0166(6) Uani 1 1 d . . . . .
Mn1 Mn 0.500000 0.500000 0.500000 0.0111(5) Uani 1 2 d S . P A .
O1A O 0.3308(6) 0.5194(5) 0.4348(11) 0.0208(14) Uani 1 1 d D U . . .
O2A O 0.2963(12) 0.6713(7) 0.454(2) 0.0149(19) Uani 0.490(13) 1 d D U P A 1
C1A C 0.2746(12) 0.5896(8) 0.414(3) 0.0184(12) Uani 0.490(13) 1 d D U P A 1
C2A C 0.1750(9) 0.5817(8) 0.2884(16) 0.0209(11) Uani 0.490(13) 1 d D U P A 1
F1A F 0.1489(10) 0.4936(8) 0.254(2) 0.0224(17) Uani 0.490(13) 1 d D U P A 1
F2A F 0.1914(11) 0.6245(10) 0.1299(16) 0.0213(18) Uani 0.490(13) 1 d D U P A 1
F3A F 0.0879(8) 0.6206(10) 0.3639(17) 0.0222(17) Uani 0.490(13) 1 d D U P A 1
O3A O 0.2692(11) 0.6651(8) 0.468(2) 0.0159(19) Uani 0.510(13) 1 d D U P A 2
C3A C 0.2715(12) 0.5860(8) 0.403(3) 0.0184(12) Uani 0.510(13) 1 d D U P A 2
C4A C 0.1722(9) 0.5639(8) 0.2822(16) 0.0209(11) Uani 0.510(13) 1 d D U P A 2
F4A F 0.1815(10) 0.4805(7) 0.2041(17) 0.0213(18) Uani 0.510(13) 1 d D U P A 2
F5A F 0.1594(11) 0.6268(9) 0.1515(17) 0.0223(17) Uani 0.510(13) 1 d D U P A 2
F6A F 0.0827(8) 0.5604(10) 0.3822(16) 0.025(2) Uani 0.510(13) 1 d D U P A 2
O1B O 0.4518(6) 0.3683(5) 0.6197(10) 0.0204(16) Uani 1 1 d D U . . .
C1B C 0.500000 0.3323(7) 0.750000 0.018(2) Uani 1 2 d DS TU P A .
C2B C 0.5038(10) 0.2254(8) 0.7238(14) 0.020(2) Uani 0.5 1 d D U P A -1
F1B F 0.4975(12) 0.2032(8) 0.5489(14) 0.025(3) Uani 0.5 1 d D U P A -1
F2B F 0.4231(11) 0.1840(8) 0.811(2) 0.028(3) Uani 0.5 1 d D U P A -1
F3B F 0.5974(10) 0.1924(8) 0.7847(19) 0.021(3) Uani 0.5 1 d D U P A -1

loop_
_atom_site_aniso_label
_atom_site_aniso_U_11
_atom_site_aniso_U_22
_atom_site_aniso_U_33
_atom_site_aniso_U_23
_atom_site_aniso_U_13
_atom_site_aniso_U_12
F1 0.015(4) 0.014(4) 0.011(4) 0.000 -0.002(3) 0.000
K1 0.0196(10) 0.0165(10) 0.0136(10) 0.0006(8) -0.0017(9) -0.0050(9)
Mn1 0.0126(9) 0.0112(9) 0.0095(10) 0.0010(8) 0.0001(8) 0.0000(8)
O1A 0.016(3) 0.017(3) 0.029(3) -0.002(3) -0.004(3) 0.003(2)
O2A 0.013(4) 0.015(3) 0.017(3) -0.003(3) -0.002(3) 0.001(3)
C1A 0.016(2) 0.019(2) 0.020(2) -0.0024(19) -0.003(2) 0.0028(19)
C2A 0.018(2) 0.024(2) 0.021(2) -0.0029(19) -0.004(2) 0.002(2)
F1A 0.020(3) 0.024(3) 0.022(3) -0.005(3) -0.005(3) -0.001(3)
F2A 0.015(4) 0.026(3) 0.022(3) 0.001(3) -0.006(3) 0.004(3)
F3A 0.018(3) 0.027(3) 0.023(3) -0.003(3) -0.004(3) 0.004(3)
O3A 0.014(4) 0.016(3) 0.017(3) -0.003(3) -0.001(3) 0.003(3)
C3A 0.016(2) 0.019(2) 0.020(2) -0.0024(19) -0.003(2) 0.0028(19)
C4A 0.018(2) 0.024(2) 0.021(2) -0.0029(19) -0.004(2) 0.002(2)
F4A 0.020(3) 0.024(3) 0.021(3) -0.005(3) -0.003(3) 0.002(3)
F5A 0.017(3) 0.026(3) 0.024(3) 0.001(3) -0.007(3) 0.004(3)
F6A 0.018(4) 0.031(5) 0.025(4) -0.006(4) -0.001(4) 0.003(4)
O1B 0.030(4) 0.021(3) 0.011(3) 0.005(3) -0.006(3) -0.007(3)
C1B 0.023(4) 0.017(4) 0.013(4) 0.000 -0.003(4) 0.000
C2B 0.022(4) 0.016(4) 0.021(5) 0.001(4) 0.000(4) 0.004(4)
F1B 0.032(6) 0.020(5) 0.023(6) -0.011(5) 0.003(5) 0.004(6)
F2B 0.026(6) 0.019(6) 0.040(7) 0.005(6) 0.008(6) 0.002(5)
F3B 0.022(6) 0.019(6) 0.023(6) 0.004(5) 0.001(5) 0.014(5)

loop_
_atom_type_symbol
_atom_type_description
_atom_type_scat_dispersion_real
_atom_type_scat_dispersion_imag
_atom_type_scat_source
C C 0.0033 0.0016 'International Tables Vol C Tables 4.2.6.8 and 6.1.1.4'
F F 0.0171 0.0103 'International Tables Vol C Tables 4.2.6.8 and 6.1.1.4'
K K 0.2009 0.2494 'International Tables Vol C Tables 4.2.6.8 and 6.1.1.4'
Mn Mn 0.3368 0.7283 'International Tables Vol C Tables 4.2.6.8 and 6.1.1.4'
O O 0.0106 0.0060 'International Tables Vol C Tables 4.2.6.8 and 6.1.1.4'

loop_
_geom_angle_atom_site_label_1
_geom_angle_atom_site_label_2
_geom_angle_atom_site_label_3
_geom_angle
_geom_angle_site_symmetry_1
_geom_angle_site_symmetry_3
_geom_angle_publ_flag
Mn1 F1 Mn1 121.2(4) . 3_656 ?
Mn1 F1 K1 116.43(5) . 3_656 ?
Mn1 F1 K1 94.08(6) 3_656 3_656 ?
Mn1 F1 K1 94.08(6) . . ?
Mn1 F1 K1 116.43(5) 3_656 . ?
K1 F1 K1 116.5(3) 3_656 . ?
F1 K1 O3A 88.0(3) . 3_656 ?
F1 K1 O1B 64.73(17) . 5_666 ?
F1 K1 O2A 82.8(3) . 3_656 ?
O1B K1 O2A 147.0(4) 5_666 3_656 ?
F1 K1 O3A 147.8(4) . 4_566 ?
O1B K1 O3A 96.8(4) 5_666 4_566 ?
O2A K1 O3A 108.7(4) 3_656 4_566 ?
F1 K1 F2A 120.7(3) . 3_655 ?
O1B K1 F2A 70.8(3) 5_666 3_655 ?
O2A K1 F2A 136.6(4) 3_656 3_655 ?
F1 K1 O2A 155.0(3) . 4_566 ?
O1B K1 O2A 102.1(4) 5_666 4_566 ?
O2A K1 O2A 105.5(3) 3_656 4_566 ?
F2A K1 O2A 69.3(4) 3_655 4_566 ?
F1 K1 O1A 61.0(2) . 5_666 ?
O1B K1 O1A 64.1(2) 5_666 5_666 ?
O2A K1 O1A 106.3(3) 3_656 5_666 ?
F2A K1 O1A 65.3(3) 3_655 5_666 ?
O2A K1 O1A 134.6(3) 4_566 5_666 ?
F1 K1 F4A 91.3(3) . 5_666 ?
O1B K1 F4A 116.1(2) 5_666 5_666 ?
O2A K1 F4A 68.1(4) 3_656 5_666 ?
F2A K1 F4A 74.9(4) 3_655 5_666 ?
O2A K1 F4A 113.7(4) 4_566 5_666 ?
O1A K1 F4A 52.9(2) 5_666 5_666 ?
F1 K1 F5A 125.0(2) . 3_655 ?
O1B K1 F5A 75.2(3) 5_666 3_655 ?
O2A K1 F5A 133.0(4) 3_656 3_655 ?
F2A K1 F5A 4.7(3) 3_655 3_655 ?
O2A K1 F5A 66.3(3) 4_566 3_655 ?
O1A K1 F5A 68.3(3) 5_666 3_655 ?
F1 K1 F5A 109.0(3) . 4_566 ?
O1B K1 F5A 117.2(3) 5_666 4_566 ?
O2A K1 F5A 66.4(3) 3_656 4_566 ?
F2A K1 F5A 125.6(4) 3_655 4_566 ?
O2A K1 F5A 56.3(3) 4_566 4_566 ?
O1A K1 F5A 169.1(3) 5_666 4_566 ?
F1 K1 F1A 96.7(3) . 5_666 ?
O1B K1 F1A 111.8(3) 5_666 5_666 ?
O2A K1 F1A 76.3(4) 3_656 5_666 ?
F2A K1 F1A 65.7(4) 3_655 5_666 ?
O2A K1 F1A 108.1(4) 4_566 5_666 ?
O1A K1 F1A 51.1(2) 5_666 5_666 ?
F1 Mn1 F1 180.0 5_666 . ?
F1 Mn1 O1A 97.5(2) 5_666 5_666 ?
F1 Mn1 O1A 82.5(2) . 5_666 ?
F1 Mn1 O1A 82.5(2) 5_666 . ?
F1 Mn1 O1A 97.5(2) . . ?
O1A Mn1 O1A 180.0 5_666 . ?
F1 Mn1 O1B 94.3(3) 5_666 5_666 ?
F1 Mn1 O1B 85.7(3) . 5_666 ?
O1A Mn1 O1B 86.5(3) 5_666 5_666 ?
O1A Mn1 O1B 93.5(3) . 5_666 ?
F1 Mn1 O1B 85.7(3) 5_666 . ?
F1 Mn1 O1B 94.3(3) . . ?
O1A Mn1 O1B 93.5(3) 5_666 . ?
O1A Mn1 O1B 86.5(3) . . ?
O1B Mn1 O1B 180.0 5_666 . ?
F1 Mn1 K1 49.42(11) 5_666 5_666 ?
F1 Mn1 K1 130.58(11) . 5_666 ?
O1A Mn1 K1 126.5(2) 5_666 5_666 ?
O1A Mn1 K1 53.5(2) . 5_666 ?
O1B Mn1 K1 129.16(19) 5_666 5_666 ?
O1B Mn1 K1 50.84(19) . 5_666 ?
F1 Mn1 K1 130.58(11) 5_666 . ?
F1 Mn1 K1 49.42(11) . . ?
O1A Mn1 K1 53.5(2) 5_666 . ?
O1A Mn1 K1 126.5(2) . . ?
O1B Mn1 K1 50.84(19) 5_666 . ?
O1B Mn1 K1 129.16(19) . . ?
K1 Mn1 K1 180.0 5_666 . ?
F1 Mn1 K1 36.10(8) 5_666 7_565 ?
F1 Mn1 K1 143.90(8) . 7_565 ?
O1A Mn1 K1 62.0(2) 5_666 7_565 ?
O1A Mn1 K1 118.0(2) . 7_565 ?
O1B Mn1 K1 97.7(2) 5_666 7_565 ?
O1B Mn1 K1 82.3(2) . 7_565 ?
K1 Mn1 K1 73.38(7) 5_666 7_565 ?
K1 Mn1 K1 106.62(7) . 7_565 ?
F1 Mn1 K1 143.90(8) 5_666 3_656 ?
F1 Mn1 K1 36.10(8) . 3_656 ?
O1A Mn1 K1 118.0(2) 5_666 3_656 ?
O1A Mn1 K1 62.0(2) . 3_656 ?
O1B Mn1 K1 82.3(2) 5_666 3_656 ?
O1B Mn1 K1 97.7(2) . 3_656 ?
K1 Mn1 K1 106.62(7) 5_666 3_656 ?
K1 Mn1 K1 73.38(7) . 3_656 ?
K1 Mn1 K1 180.0 7_565 3_656 ?
C3A O1A Mn1 136.0(9) . . ?
C1A O1A Mn1 132.6(8) . . ?
C1A O1A K1 136.6(7) . 5_666 ?
Mn1 O1A K1 88.9(2) . 5_666 ?
C1A O2A K1 104.6(11) . 3_656 ?
C1A O2A K1 125.0(9) . 4_466 ?
K1 O2A K1 112.2(4) 3_656 4_466 ?
O1A C1A O2A 128.7(12) . . ?
O1A C1A C2A 117.4(9) . . ?
O2A C1A C2A 112.4(9) . . ?
O1A C1A K1 94.6(9) . 3_656 ?
O2A C1A K1 54.2(9) . 3_656 ?
C2A C1A K1 135.5(9) . 3_656 ?
F1A C2A F3A 106.5(11) . . ?
F1A C2A F2A 108.0(10) . . ?
F3A C2A F2A 107.1(10) . . ?
F1A C2A C1A 112.1(8) . . ?
F3A C2A C1A 111.1(9) . . ?
F2A C2A C1A 111.8(9) . . ?
C2A F1A K1 120.5(7) . 5_666 ?
C2A F2A K1 152.3(10) . 3_655 ?
C2A F2A K1 91.0(8) . 4_466 ?
K1 F2A K1 99.4(4) 3_655 4_466 ?
C2A F3A K1 94.2(7) . 4_466 ?
K1 O3A K1 115.0(4) 3_656 4_466 ?
O1A C3A O3A 131.1(11) . . ?
O1A C3A C4A 115.0(9) . . ?
O3A C3A C4A 113.2(9) . . ?
O1A C3A K1 89.8(9) . 3_656 ?
F6A C4A F5A 109.2(10) . . ?
F6A C4A F4A 106.1(11) . . ?
F5A C4A F4A 108.1(10) . . ?
F6A C4A C3A 110.4(9) . . ?
F5A C4A C3A 111.7(9) . . ?
F4A C4A C3A 111.3(8) . . ?
K1 F5A K1 94.3(4) 3_655 4_466 ?
C1B O1B Mn1 123.1(6) . . ?
C1B O1B K1 143.2(6) . 5_666 ?
Mn1 O1B K1 91.3(2) . 5_666 ?
O1B C1B O1B 130.8(11) . 3_656 ?
O1B C1B C2B 109.4(6) . . ?
O1B C1B C2B 119.6(7) 3_656 . ?
F3B C2B F2B 109.2(10) . . ?
F3B C2B F1B 107.0(11) . . ?
F2B C2B F1B 108.6(11) . . ?
F3B C2B C1B 109.9(9) . . ?
F2B C2B C1B 111.2(9) . . ?
F1B C2B C1B 110.9(8) . . ?

loop_
_geom_bond_atom_site_label_1
_geom_bond_atom_site_label_2
_geom_bond_distance
_geom_bond_site_symmetry_2
_geom_bond_publ_flag
F1 Mn1 2.123(4) . ?
F1 Mn1 2.123(4) 3_656 ?
F1 K1 2.710(5) 3_656 ?
F1 K1 2.710(5) . ?
K1 O3A 2.742(15) 3_656 ?
K1 O1B 2.761(7) 5_666 ?
K1 O2A 2.789(16) 3_656 ?
K1 O3A 2.813(13) 4_566 ?
K1 F2A 2.822(12) 3_655 ?
K1 O2A 2.854(13) 4_566 ?
K1 O1A 2.861(8) 5_666 ?
K1 F4A 2.928(11) 5_666 ?
K1 F5A 3.175(14) 3_655 ?
K1 F5A 3.215(14) 4_566 ?
K1 F1A 3.233(13) 5_666 ?
Mn1 O1A 2.171(7) 5_666 ?
Mn1 O1A 2.171(7) . ?
Mn1 O1B 2.183(7) 5_666 ?
Mn1 O1B 2.183(7) . ?
O1A C3A 1.234(12) . ?
O1A C1A 1.239(12) . ?
O2A C1A 1.246(10) . ?
C1A C2A 1.552(14) . ?
C2A F1A 1.337(8) . ?
C2A F3A 1.340(8) . ?
C2A F2A 1.341(8) . ?
O3A C3A 1.241(10) . ?
C3A C4A 1.554(14) . ?
C4A F6A 1.334(8) . ?
C4A F5A 1.337(8) . ?
C4A F4A 1.341(8) . ?
O1B C1B 1.248(8) . ?
C1B C2B 1.556(14) . ?
C2B F3B 1.333(8) . ?
C2B F2B 1.334(8) . ?
C2B F1B 1.336(8) . ?

loop_
_geom_torsion_atom_site_label_1
_geom_torsion_atom_site_label_2
_geom_torsion_atom_site_label_3
_geom_torsion_atom_site_label_4
_geom_torsion
_geom_torsion_site_symmetry_1
_geom_torsion_site_symmetry_2
_geom_torsion_site_symmetry_3
_geom_torsion_site_symmetry_4
_geom_torsion_publ_flag
Mn1 O1A C1A O2A -12(3) . . . . ?
K1 O1A C1A O2A -171.4(14) 5_666 . . . ?
Mn1 O1A C1A C2A 152.9(8) . . . . ?
K1 O1A C1A C2A -6(3) 5_666 . . . ?
Mn1 O1A C1A K1 -59.0(15) . . . 3_656 ?
K1 O1A C1A K1 142.0(10) 5_666 . . 3_656 ?
K1 O2A C1A O1A -63(2) 3_656 . . . ?
K1 O2A C1A O1A 165.6(16) 4_466 . . . ?
K1 O2A C1A C2A 130.9(11) 3_656 . . . ?
K1 O2A C1A C2A 0(2) 4_466 . . . ?
K1 O2A C1A K1 -131.3(16) 4_466 . . 3_656 ?
O1A C1A C2A F1A 15(2) . . . . ?
O2A C1A C2A F1A -176.9(16) . . . . ?
K1 C1A C2A F1A -115.8(12) 3_656 . . . ?
O1A C1A C2A F3A 134.5(17) . . . . ?
O2A C1A C2A F3A -57.8(18) . . . . ?
K1 C1A C2A F3A 3.2(15) 3_656 . . . ?
O1A C1A C2A F2A -106.0(18) . . . . ?
O2A C1A C2A F2A 61.7(18) . . . . ?
K1 C1A C2A F2A 122.8(12) 3_656 . . . ?
F3A C2A F1A K1 -138.9(10) . . . 5_666 ?
F2A C2A F1A K1 106.4(11) . . . 5_666 ?
C1A C2A F1A K1 -17.1(14) . . . 5_666 ?
F1A C2A F2A K1 -82(2) . . . 3_655 ?
F3A C2A F2A K1 163.7(17) . . . 3_655 ?
C1A C2A F2A K1 42(2) . . . 3_655 ?
F1A C2A F2A K1 165.4(9) . . . 4_466 ?
F3A C2A F2A K1 51.1(9) . . . 4_466 ?
C1A C2A F2A K1 -70.9(8) . . . 4_466 ?
F1A C2A F3A K1 -168.2(8) . . . 4_466 ?
F2A C2A F3A K1 -52.9(9) . . . 4_466 ?
C1A C2A F3A K1 69.4(8) . . . 4_466 ?
Mn1 O1A C3A O3A -37(3) . . . . ?
K1 O1A C3A O3A 169.4(16) 5_666 . . . ?
Mn1 O1A C3A C4A 153.4(8) . . . . ?
K1 O1A C3A C4A 0(2) 5_666 . . . ?
Mn1 O1A C3A K1 -62.0(15) . . . 3_656 ?
K1 O1A C3A K1 144.4(9) 5_666 . . 3_656 ?
K1 O3A C3A O1A -35(3) 3_656 . . . ?
K1 O3A C3A O1A 159.2(17) 4_466 . . . ?
K1 O3A C3A C4A 134.4(11) 3_656 . . . ?
K1 O3A C3A C4A -31(2) 4_466 . . . ?
K1 O3A C3A K1 -165.5(19) 4_466 . . 3_656 ?
O1A C3A C4A F6A 104.5(17) . . . . ?
O3A C3A C4A F6A -66.9(18) . . . . ?
K1 C3A C4A F6A -16.0(15) 3_656 . . . ?
O1A C3A C4A F5A -133.9(16) . . . . ?
O3A C3A C4A F5A 54.7(18) . . . . ?
K1 C3A C4A F5A 105.6(13) 3_656 . . . ?
O1A C3A C4A F4A -13.0(19) . . . . ?
O3A C3A C4A F4A 175.6(15) . . . . ?
K1 C3A C4A F4A -133.5(11) 3_656 . . . ?
F6A C4A F4A K1 -99.1(12) . . . 5_666 ?
F5A C4A F4A K1 143.9(11) . . . 5_666 ?
C3A C4A F4A K1 21.0(15) . . . 5_666 ?
F6A C4A F5A K1 -174.2(9) . . . 3_655 ?
F4A C4A F5A K1 -59.3(13) . . . 3_655 ?
C3A C4A F5A K1 63.5(13) . . . 3_655 ?
F6A C4A F5A K1 75.2(10) . . . 4_466 ?
F4A C4A F5A K1 -169.9(9) . . . 4_466 ?
C3A C4A F5A K1 -47.1(10) . . . 4_466 ?
Mn1 O1B C1B O1B 32.2(4) . . . 3_656 ?
K1 O1B C1B O1B -171.2(10) 5_666 . . 3_656 ?
Mn1 O1B C1B C2B -142.2(6) . . . . ?
K1 O1B C1B C2B 14.4(10) 5_666 . . . ?
O1B C1B C2B F3B 143.6(9) . . . . ?
O1B C1B C2B F3B -31.5(11) 3_656 . . . ?
O1B C1B C2B F2B -95.4(10) . . . . ?
O1B C1B C2B F2B 89.5(11) 3_656 . . . ?
O1B C1B C2B F1B 25.5(11) . . . . ?
O1B C1B C2B F1B -149.6(9) 3_656 . . . ?
